data_7157157
loop_
_publ_author_name
'You, Guirong'
'Xi, Dan'
'Sun, Jian'
'Hao, Liqiang'
'Xia, Chengcai'

_publ_section_title
;
 Transition-metal- and oxidant-free three-component reaction of quinoline
 N-oxides, sodium metabisulfite and aryldiazonium tetrafluoroborates via a
 dual radical coupling process.
;
_journal_issue 43
_journal_name_full 'Organic &amp; biomolecular chemistry'
_journal_page_first 9479
_journal_paper_doi 10.1039/c9ob02106j
_journal_volume 17
_journal_year 2019
_chemical_formula_moiety 'C16 H13 N O2 S'
_chemical_formula_sum 'C16 H13 N O2 S'
_chemical_formula_weight 283.33
_space_group_crystal_system triclinic
_space_group_IT_number 2
_space_group_name_Hall '-P 1'
_space_group_name_H-M_alt 'P -1'
_symmetry_space_group_name_Hall '-P 1'
_symmetry_space_group_name_H-M 'P -1'
_atom_sites_solution_hydrogens geom
_atom_sites_solution_primary dual
_audit_creation_date 2018-07-19
_audit_creation_method
;
Olex2 1.2
(compiled 2018.05.29 svn.r3508 for OlexSys, GUI svn.r5506)
;
_audit_update_record
;
2019-09-12 deposited with the CCDC.    2019-10-18 downloaded from the CCDC.
;
_cell_angle_alpha 85.370(3)
_cell_angle_beta 89.441(2)
_cell_angle_gamma 70.995(2)
_cell_formula_units_Z 2
_cell_length_a 6.4036(12)
_cell_length_b 7.8241(19)
_cell_length_c 14.538(3)
_cell_measurement_reflns_used 2572
_cell_measurement_temperature 296.15
_cell_measurement_theta_max 27.47
_cell_measurement_theta_min 2.76
_cell_volume 686.3(3)
_computing_cell_refinement 'SAINT v8.34A (Bruker, 2013)'
_computing_data_reduction 'SAINT v8.34A (Bruker, 2013)'
_computing_molecular_graphics 'Olex2 (Dolomanov et al., 2009)'
_computing_publication_material 'Olex2 (Dolomanov et al., 2009)'
_computing_structure_refinement 'ShelXL (Sheldrick, 2015)'
_computing_structure_solution 'ShelXT (Sheldrick, 2015)'
_diffrn_ambient_temperature 296.15
_diffrn_measured_fraction_theta_full 0.994
_diffrn_measured_fraction_theta_max 0.920
_diffrn_measurement_device_type 'CCD area detector'
_diffrn_measurement_method 'phi and omega scans'
_diffrn_radiation_monochromator graphite
_diffrn_radiation_type MoK\a
_diffrn_radiation_wavelength 0.71073
_diffrn_reflns_av_R_equivalents 0.0197
_diffrn_reflns_av_unetI/netI 0.0285
_diffrn_reflns_Laue_measured_fraction_full 0.994
_diffrn_reflns_Laue_measured_fraction_max 0.920
_diffrn_reflns_limit_h_max 7
_diffrn_reflns_limit_h_min -8
_diffrn_reflns_limit_k_max 10
_diffrn_reflns_limit_k_min -10
_diffrn_reflns_limit_l_max 18
_diffrn_reflns_limit_l_min -18
_diffrn_reflns_number 5484
_diffrn_reflns_point_group_measured_fraction_full 0.994
_diffrn_reflns_point_group_measured_fraction_max 0.920
_diffrn_reflns_theta_full 25.242
_diffrn_reflns_theta_max 27.582
_diffrn_reflns_theta_min 2.763
_exptl_absorpt_coefficient_mu 0.236
_exptl_absorpt_correction_T_max 0.7456
_exptl_absorpt_correction_T_min 0.6642
_exptl_absorpt_correction_type multi-scan
_exptl_absorpt_process_details
'SADABS-2014/3 (Bruker,2014/3) was used for absorption correction. wR2(int) was 0.0584 before and 0.0279 after correction. The Ratio of minimum to maximum transmission is 0.8908. The \l/2 correction factor is 0.00150.'
_exptl_crystal_colour colourless
_exptl_crystal_colour_primary colourless
_exptl_crystal_density_diffrn 1.371
_exptl_crystal_description block
_exptl_crystal_F_000 296
_refine_diff_density_max 0.208
_refine_diff_density_min -0.338
_refine_diff_density_rms 0.054
_refine_ls_extinction_method none
_refine_ls_goodness_of_fit_ref 1.058
_refine_ls_hydrogen_treatment constr
_refine_ls_matrix_type full
_refine_ls_number_parameters 182
_refine_ls_number_reflns 2928
_refine_ls_number_restraints 0
_refine_ls_restrained_S_all 1.058
_refine_ls_R_factor_all 0.0545
_refine_ls_R_factor_gt 0.0424
_refine_ls_shift/su_max 0.000
_refine_ls_shift/su_mean 0.000
_refine_ls_structure_factor_coef Fsqd
_refine_ls_weighting_details 'w=1/[\s^2^(Fo^2^)+(0.1000P)^2^] where P=(Fo^2^+2Fc^2^)/3'
_refine_ls_weighting_scheme calc
_refine_ls_wR_factor_gt 0.1328
_refine_ls_wR_factor_ref 0.1445
_reflns_Friedel_coverage 0.000
_reflns_number_gt 2399
_reflns_number_total 2928
_reflns_threshold_expression 'I > 2\s(I)'
_cod_data_source_file c9ob02106j2.cif
_cod_data_source_block xj
_cod_depositor_comments 'Adding full bibliography for 7157157.cif.'
_cod_database_code 7157157
_shelx_shelxl_version_number 2018/3
_shelx_space_group_comment
;
The symmetry employed for this shelxl refinement is uniquely defined
by the following loop, which should always be used as a source of
symmetry information in preference to the above space-group names.
They are only intended as comments.
;
_olex2_refinement_description
;
1. Fixed Uiso
 At 1.2 times of:
  All C(H) groups
 At 1.5 times of:
  All C(H,H,H) groups
2.a Aromatic/amide H refined with riding coordinates:
 C4(H4), C5(H5), C6(H6), C8(H8), C9(H9), C12(H12), C13(H13), C14(H14),
 C15(H15), C16(H16)
2.b Idealised Me refined as rotating group:
 C10(H10A,H10B,H10C)
;
_olex2_submission_special_instructions 'No special instructions were received'

loop_
_space_group_symop_operation_xyz
'x, y, z'
'-x, -y, -z'

loop_
_atom_site_label
_atom_site_type_symbol
_atom_site_fract_x
_atom_site_fract_y
_atom_site_fract_z
_atom_site_U_iso_or_equiv
_atom_site_adp_type
_atom_site_occupancy
_atom_site_site_symmetry_order
_atom_site_calc_flag
_atom_site_refinement_flags_posn
S1 S 0.28936(7) 0.19851(5) 0.16111(3) 0.04184(19) Uani 1 1 d .
O1 O 0.1192(2) 0.11766(17) 0.17615(10) 0.0578(4) Uani 1 1 d .
O2 O 0.4607(2) 0.12600(18) 0.09700(9) 0.0591(4) Uani 1 1 d .
N1 N 0.2905(3) 0.2423(2) 0.33855(10) 0.0440(4) Uani 1 1 d .
C1 C 0.4235(3) 0.1939(2) 0.26967(12) 0.0382(4) Uani 1 1 d .
C2 C 0.3855(3) 0.2472(2) 0.42194(12) 0.0423(4) Uani 1 1 d .
C3 C 0.6169(3) 0.2001(3) 0.43414(13) 0.0464(5) Uani 1 1 d .
C4 C 0.7487(3) 0.1514(3) 0.35676(15) 0.0594(5) Uani 1 1 d .
H4 H 0.901186 0.122214 0.362063 0.071 Uiso 1 1 calc R
C5 C 0.6543(3) 0.1467(3) 0.27368(13) 0.0511(5) Uani 1 1 d .
H5 H 0.739557 0.113575 0.221821 0.061 Uiso 1 1 calc R
C6 C 0.6992(4) 0.2118(3) 0.52307(15) 0.0607(6) Uani 1 1 d .
H6 H 0.851190 0.178410 0.532283 0.073 Uiso 1 1 calc R
C7 C 0.5653(4) 0.2695(3) 0.59511(14) 0.0598(6) Uani 1 1 d .
C8 C 0.3345(5) 0.3164(3) 0.58096(15) 0.0686(6) Uani 1 1 d .
H8 H 0.240301 0.356122 0.629558 0.082 Uiso 1 1 calc R
C9 C 0.2478(4) 0.3044(3) 0.49761(15) 0.0644(6) Uani 1 1 d .
H9 H 0.095600 0.334416 0.490388 0.077 Uiso 1 1 calc R
C10 C 0.6547(6) 0.2890(3) 0.68798(16) 0.0840(8) Uani 1 1 d .
H10A H 0.622337 0.205780 0.733552 0.126 Uiso 1 1 calc GR
H10B H 0.586794 0.410842 0.704667 0.126 Uiso 1 1 calc GR
H10C H 0.811675 0.262894 0.684771 0.126 Uiso 1 1 calc GR
C11 C 0.1643(3) 0.4325(2) 0.13020(10) 0.0354(4) Uani 1 1 d .
C12 C 0.2914(3) 0.5312(2) 0.09241(12) 0.0472(4) Uani 1 1 d .
H12 H 0.440984 0.475296 0.082292 0.057 Uiso 1 1 calc R
C13 C 0.1918(4) 0.7166(3) 0.06957(14) 0.0543(5) Uani 1 1 d .
H13 H 0.275781 0.785929 0.045194 0.065 Uiso 1 1 calc R
C14 C -0.0284(4) 0.7963(3) 0.08290(13) 0.0548(5) Uani 1 1 d .
H14 H -0.094168 0.919530 0.066442 0.066 Uiso 1 1 calc R
C15 C -0.1535(4) 0.6975(3) 0.12006(16) 0.0604(6) Uani 1 1 d .
H15 H -0.303457 0.753905 0.129075 0.073 Uiso 1 1 calc R
C16 C -0.0583(3) 0.5131(2) 0.14454(14) 0.0507(5) Uani 1 1 d .
H16 H -0.142963 0.445330 0.170095 0.061 Uiso 1 1 calc R

loop_
_atom_site_aniso_label
_atom_site_aniso_U_11
_atom_site_aniso_U_22
_atom_site_aniso_U_33
_atom_site_aniso_U_23
_atom_site_aniso_U_13
_atom_site_aniso_U_12
S1 0.0471(3) 0.0301(3) 0.0435(3) -0.00586(17) -0.0039(2) -0.0052(2)
O1 0.0683(10) 0.0404(7) 0.0706(9) 0.0010(6) -0.0157(7) -0.0265(7)
O2 0.0616(9) 0.0495(8) 0.0503(8) -0.0145(6) 0.0015(7) 0.0061(7)
N1 0.0416(9) 0.0428(8) 0.0459(8) -0.0066(6) 0.0005(7) -0.0106(7)
C1 0.0410(10) 0.0288(8) 0.0418(9) 0.0005(6) -0.0006(7) -0.0080(7)
C2 0.0465(10) 0.0363(9) 0.0446(10) -0.0016(7) 0.0003(8) -0.0144(8)
C3 0.0488(11) 0.0428(10) 0.0473(10) 0.0051(8) -0.0069(8) -0.0164(8)
C4 0.0377(11) 0.0744(14) 0.0598(12) -0.0010(10) -0.0046(9) -0.0107(10)
C5 0.0403(10) 0.0600(12) 0.0481(10) -0.0020(9) 0.0041(8) -0.0103(9)
C6 0.0636(14) 0.0597(13) 0.0587(13) 0.0087(10) -0.0184(11) -0.0228(11)
C7 0.0943(18) 0.0442(11) 0.0458(11) 0.0061(8) -0.0115(11) -0.0313(12)
C8 0.0888(18) 0.0724(15) 0.0483(11) -0.0150(10) 0.0104(11) -0.0291(14)
C9 0.0600(14) 0.0795(15) 0.0567(12) -0.0182(11) 0.0093(10) -0.0240(12)
C10 0.132(2) 0.0707(16) 0.0534(13) -0.0004(11) -0.0236(15) -0.0396(17)
C11 0.0408(9) 0.0302(8) 0.0319(8) -0.0038(6) -0.0017(6) -0.0065(7)
C12 0.0474(11) 0.0456(10) 0.0449(10) -0.0006(8) 0.0063(8) -0.0111(9)
C13 0.0705(14) 0.0449(10) 0.0500(11) 0.0044(8) 0.0030(9) -0.0242(10)
C14 0.0729(14) 0.0332(9) 0.0484(10) -0.0002(8) -0.0070(10) -0.0041(9)
C15 0.0457(12) 0.0454(11) 0.0766(15) -0.0034(10) -0.0015(10) 0.0034(9)
C16 0.0406(10) 0.0409(10) 0.0668(12) -0.0006(8) 0.0024(9) -0.0092(8)

loop_
_atom_type_symbol
_atom_type_description
_atom_type_scat_dispersion_real
_atom_type_scat_dispersion_imag
_atom_type_scat_source
C C 0.0030 0.0020 'International Tables Vol C Tables 4.2.6.8 and 6.1.1.4'
H H 0.0000 0.0000 'International Tables Vol C Tables 4.2.6.8 and 6.1.1.4'
N N 0.0060 0.0030 'International Tables Vol C Tables 4.2.6.8 and 6.1.1.4'
O O 0.0110 0.0060 'International Tables Vol C Tables 4.2.6.8 and 6.1.1.4'
S S 0.1250 0.1230 'International Tables Vol C Tables 4.2.6.8 and 6.1.1.4'

loop_
_geom_angle_atom_site_label_1
_geom_angle_atom_site_label_2
_geom_angle_atom_site_label_3
_geom_angle
O1 S1 C1 108.76(8)
O1 S1 C11 108.66(8)
O2 S1 O1 119.60(9)
O2 S1 C1 106.70(9)
O2 S1 C11 108.71(8)
C11 S1 C1 103.18(7)
C1 N1 C2 116.92(16)
N1 C1 S1 115.00(13)
N1 C1 C5 125.74(17)
C5 C1 S1 119.23(14)
N1 C2 C3 122.13(17)
N1 C2 C9 118.92(18)
C9 C2 C3 118.94(18)
C2 C3 C6 117.85(19)
C4 C3 C2 117.62(17)
C4 C3 C6 124.49(19)
C5 C4 C3 120.31(18)
C4 C5 C1 117.28(18)
C7 C6 C3 122.8(2)
C6 C7 C8 118.19(19)
C6 C7 C10 122.2(2)
C8 C7 C10 119.6(2)
C9 C8 C7 121.3(2)
C8 C9 C2 120.9(2)
C12 C11 S1 119.17(13)
C12 C11 C16 121.27(16)
C16 C11 S1 119.56(13)
C11 C12 C13 118.73(18)
C14 C13 C12 120.13(18)
C13 C14 C15 120.79(18)
C14 C15 C16 120.37(19)
C11 C16 C15 118.70(18)

loop_
_geom_bond_atom_site_label_1
_geom_bond_atom_site_label_2
_geom_bond_distance
S1 O1 1.4345(14)
S1 O2 1.4334(14)
S1 C1 1.7964(18)
S1 C11 1.7649(16)
N1 C1 1.306(2)
N1 C2 1.370(2)
C1 C5 1.403(3)
C2 C3 1.415(3)
C2 C9 1.411(3)
C3 C4 1.401(3)
C3 C6 1.422(3)
C4 C5 1.364(3)
C6 C7 1.357(3)
C7 C8 1.415(4)
C7 C10 1.509(3)
C8 C9 1.360(3)
C11 C12 1.376(2)
C11 C16 1.380(2)
C12 C13 1.395(3)
C13 C14 1.362(3)
C14 C15 1.363(3)
C15 C16 1.388(3)

loop_
_geom_torsion_atom_site_label_1
_geom_torsion_atom_site_label_2
_geom_torsion_atom_site_label_3
_geom_torsion_atom_site_label_4
_geom_torsion
S1 C1 C5 C4 177.65(15)
S1 C11 C12 C13 -179.00(14)
S1 C11 C16 C15 179.78(15)
O1 S1 C1 N1 -44.51(15)
O1 S1 C1 C5 137.67(15)
O1 S1 C11 C12 -165.48(13)
O1 S1 C11 C16 14.70(17)
O2 S1 C1 N1 -174.79(12)
O2 S1 C1 C5 7.39(18)
O2 S1 C11 C12 -33.81(16)
O2 S1 C11 C16 146.37(15)
N1 C1 C5 C4 0.1(3)
N1 C2 C3 C4 1.5(3)
N1 C2 C3 C6 179.21(15)
N1 C2 C9 C8 -178.09(19)
C1 S1 C11 C12 79.20(15)
C1 S1 C11 C16 -100.62(16)
C1 N1 C2 C3 -0.8(3)
C1 N1 C2 C9 177.93(16)
C2 N1 C1 S1 -177.67(12)
C2 N1 C1 C5 0.0(3)
C2 C3 C4 C5 -1.4(3)
C2 C3 C6 C7 -1.5(3)
C3 C2 C9 C8 0.7(3)
C3 C4 C5 C1 0.6(3)
C3 C6 C7 C8 1.3(3)
C3 C6 C7 C10 -177.23(18)
C4 C3 C6 C7 176.08(19)
C6 C3 C4 C5 -178.95(18)
C6 C7 C8 C9 0.0(3)
C7 C8 C9 C2 -0.9(4)
C9 C2 C3 C4 -177.25(18)
C9 C2 C3 C6 0.5(3)
C10 C7 C8 C9 178.5(2)
C11 S1 C1 N1 70.74(14)
C11 S1 C1 C5 -107.08(15)
C11 C12 C13 C14 -1.4(3)
C12 C11 C16 C15 0.0(3)
C12 C13 C14 C15 1.2(3)
C13 C14 C15 C16 -0.4(3)
C14 C15 C16 C11 -0.2(3)
C16 C11 C12 C13 0.8(3)
